data_4111831
loop_
_publ_author_name
'Archan Dey'
'Michael T. Kirchner'
'Venu R. Vangala'
'Gautam R. Desiraju'
'Raju Mondal'
'Judith A. K. Howard'

_publ_contact_author_address
;
School of Chemistry
University of Hyderabad
Hyderabad 500 046
India
;
_publ_contact_author_email desiraju@uohyd.ernet.in
_publ_contact_author_fax '91 40 23010567'
_publ_contact_author_name 'Professor Gautam R. Desiraju'
_publ_contact_author_phone '91 40 23134828'
_publ_section_title
;
 Crystal Structure Prediction of Aminols: Advantages of a Supramolecular
 Synthon Approach with Experimental Structures
;
_journal_name_full 'Journal of the American Chemical Society'
_journal_page_first 10545
_journal_page_last 10559
_journal_paper_doi 10.1021/ja042738c
_journal_volume 127
_journal_year 2005
_chemical_formula_moiety 'C6 H13 N O'
_chemical_formula_sum 'C6 H13 N O'
_chemical_formula_weight 115.17
_chemical_melting_point 384
_chemical_name_common trans-4-Amino-cyclohexanol
_chemical_name_systematic
; 
  trans-4-Amino-cyclohexanol
;
_space_group_IT_number 14
_symmetry_cell_setting monoclinic
_symmetry_space_group_name_Hall '-P 2yn'
_symmetry_space_group_name_H-M 'P 1 21/n 1'
_atom_sites_solution_hydrogens geom
_atom_sites_solution_primary direct
_atom_sites_solution_secondary difmap
_audit_creation_method SHELXL-97
_cell_angle_alpha 90.00
_cell_angle_beta 95.486(8)
_cell_angle_gamma 90.00
_cell_formula_units_Z 4
_cell_length_a 5.259(2)
_cell_length_b 11.954(5)
_cell_length_c 11.730(4)
_cell_measurement_reflns_used 877
_cell_measurement_temperature 298(2)
_cell_measurement_theta_max 22.65
_cell_measurement_theta_min 2.44
_cell_volume 734.0(5)
_computing_cell_refinement 'Bruker SMART'
_computing_data_collection 'Bruker SMART'
_computing_data_reduction 'Bruker SAINT'
_computing_molecular_graphics 'Bruker SHELXTL'
_computing_publication_material 'Bruker SHELXTL'
_computing_structure_refinement 'SHELXL-97 (Sheldrick, 1997)'
_computing_structure_solution 'SHELXS-97 (Sheldrick, 1990)'
_diffrn_ambient_temperature 298(2)
_diffrn_detector_area_resol_mean 512
_diffrn_measured_fraction_theta_full 0.969
_diffrn_measured_fraction_theta_max 0.969
_diffrn_measurement_details
;
The crystal is multiply twinned. The nature of the twinning was not
established before measurement, instead a general hemisphere data
collection was used.
600 Frames from the first run were thresholded with a lower I/sigma of 4.
907 centered reflections were obtained and further analysed first manually
using RLATT3, then by CELL_NOW V2. Four domains could be identified with
375 (375 exclusive), 297 (231 exclusive), 88 (70 exclusive) and 69 (63
exclusive) reflections respective, leaving 168 unassigned.
The second domain is rotated from the first domain by   2.3 degrees about
reciprocal axis  0.623  1.000  0.358  and real axis  1.000  0.301  0.154.
The third domain is rotated from the first domain by  57.5 degrees about
reciprocal axis -0.037 -0.004  1.000  and real axis  0.029 -0.010  1.000.
The fourth domain is rotated from the first domain by  64.1 degrees about
reciprocal axis  0.013  0.079  1.000  and real axis  0.274  0.069  1.000.

SAINT6.45A was used to simultaneously reduce the data of the four domains
including overlap. The box size optimization had to be disabled and a fixed
box of 0.8 \% in each direction was set. Data reduction with SAINT was
repeated once with the orientation matrices of the first reduction runs as
starting point.
13424 spots were found, 11539 without overlap. Due to the small rotation
law between components 1 and 2, there were 1280 overlaps between these two.
The volumes of the global unconstrained cells of each component match
within 3 esd to the single unit cell of all component data. (i.e. no
polymorphs)
Absorption correction was performed by TWINABS V1.05.
The mean I/sigma for components 1-4 was found to be 5.6, 5.2, 0.8, 0.7.
A single parameter set was refined to fit all single and composite
reflections that contained at least one contribution from domains 1 and 2.

For parameter refinement a cutoff of 1.1 Angstrom was used.
A restraint of 0.001 is put on the scale factor esd.
Maximum odd and even orders for spherical harmonics are 1 and 4.
R(int) drops from 3.82% to 3.44%.
The scale factor is between 0.945 and 1.019.
In the best error model factor g was 0.1134 and was once refinded manually.
All three runs are similar in R(int) and k-scale factor for each compound.
R(int)-values for each run are:
single 1 : 0.0532   0.0595   0.0720   
single 2 : 0.0664   0.0606   0.0818   
single 3 : 0.3824   0.3106   0.2159   
single 4 : 0.4049   0.4117   0.3260   
composite: 0.0200   0.0259   0.0240   
all      : 0.0437   0.0537   0.0525   

A hkl-file with all spots that contained contributions from components 1
and 2 was created manually.

The transmission ratio is 0.771181 (based on component 1) and a spherical
absorbtion correction was applied as mu*r=0.02.

Theoretical values for minimum and maximum transmission based
on the size of the crystal are 0.9677 and 0.9874.
;
_diffrn_measurement_device_type 'Bruker Nonius SMART APEX CCD area detector'
_diffrn_measurement_method
;
Run  Frame1  2Theta  Omega   Phi     Chi    Axis Width   Frames  Time
1    001     -28.00  -28.00    0.00   54.74  2  -0.300    600    5.00
2    001     -28.00  -28.00   90.00   54.74  2  -0.300    435    5.00
3    001     -28.00  -28.00  180.00   54.74  2  -0.300    230    5.00
;
_diffrn_radiation_monochromator graphite
_diffrn_radiation_source 'fine-focus sealed tube'
_diffrn_radiation_type MoK\a
_diffrn_radiation_wavelength 0.71073
_diffrn_reflns_av_R_equivalents 0.0000
_diffrn_reflns_av_sigmaI/netI 0.0473
_diffrn_reflns_limit_h_max 6
_diffrn_reflns_limit_h_min -6
_diffrn_reflns_limit_k_max 14
_diffrn_reflns_limit_k_min 0
_diffrn_reflns_limit_l_max 14
_diffrn_reflns_limit_l_min 0
_diffrn_reflns_number 3661
_diffrn_reflns_theta_full 26.33
_diffrn_reflns_theta_max 26.33
_diffrn_reflns_theta_min 2.44
_exptl_absorpt_coefficient_mu 0.070
_exptl_absorpt_correction_T_max 0.9874
_exptl_absorpt_correction_T_min 0.7615
_exptl_absorpt_correction_type empirical
_exptl_absorpt_process_details
;
The transmission ratio is 0.771181 (based on component 1) and a spherical
absorbtion correction was applied as mu*r=0.02.
Theoretical values for minimum and maximum transmission based
on the size of the crystal are 0.9677 and 0.9874.
For further details see _diffrn_measurement_details
;
_exptl_crystal_colour colorless
_exptl_crystal_density_diffrn 1.042
_exptl_crystal_description block
_exptl_crystal_F_000 256
_exptl_crystal_size_max 0.47
_exptl_crystal_size_mid 0.32
_exptl_crystal_size_min 0.18
_refine_diff_density_max 0.198
_refine_diff_density_min -0.168
_refine_diff_density_rms 0.036
_refine_ls_extinction_method none
_refine_ls_goodness_of_fit_ref 0.951
_refine_ls_hydrogen_treatment mixed
_refine_ls_matrix_type full
_refine_ls_number_parameters 91
_refine_ls_number_reflns 3683
_refine_ls_number_restraints 0
_refine_ls_restrained_S_all 0.951
_refine_ls_R_factor_all 0.1289
_refine_ls_R_factor_gt 0.0660
_refine_ls_shift/su_max 0.055
_refine_ls_shift/su_mean 0.007
_refine_ls_structure_factor_coef Fsqd
_refine_ls_weighting_details 'calc w=1/[\s^2^(Fo^2^)+(0.0766P)^2^+0.0000P] where P=(Fo^2^+2Fc^2^)/3'
_refine_ls_weighting_scheme calc
_refine_ls_wR_factor_gt 0.1430
_refine_ls_wR_factor_ref 0.1697
_reflns_number_gt 1853
_reflns_number_total 3683
_reflns_threshold_expression >2sigma(I)
_cod_data_source_file ja042738csi20050407_114233_01.cif
_cod_data_source_block 6
_cod_original_cell_volume 734.1(5)
_cod_original_sg_symbol_H-M 'P 1 21/n 1 '
_cod_database_code 4111831

loop_
_symmetry_equiv_pos_as_xyz
'x, y, z'
'-x+1/2, y+1/2, -z+1/2'
'-x, -y, -z'
'x-1/2, -y-1/2, z-1/2'

loop_
_atom_site_label
_atom_site_type_symbol
_atom_site_fract_x
_atom_site_fract_y
_atom_site_fract_z
_atom_site_U_iso_or_equiv
_atom_site_adp_type
_atom_site_occupancy
_atom_site_symmetry_multiplicity
_atom_site_calc_flag
_atom_site_refinement_flags
_atom_site_disorder_assembly
_atom_site_disorder_group
O1 O -0.2190(2) 0.43133(9) 0.13974(11) 0.0695(4) Uani 1 1 d . . .
H8A H -0.247(6) 0.424(3) 0.050(5) 0.104 Uiso 0.50 1 d P A 1
H8B H -0.381(11) 0.458(4) 0.134(3) 0.104 Uiso 0.50 1 d P B 2
N1 N 0.2150(3) 0.06206(14) 0.38997(13) 0.0774(5) Uani 1 1 d . . .
H7 H 0.364(4) 0.0332(15) 0.3701(16) 0.116 Uiso 1 1 d . . .
H9A H 0.076(11) 0.012(4) 0.379(3) 0.116 Uiso 0.50 1 d P C 1
H9B H 0.234(9) 0.054(4) 0.445(6) 0.116 Uiso 0.50 1 d P D 2
C1 C -0.1733(3) 0.32497(11) 0.19248(11) 0.0575(4) Uani 1 1 d . . .
H1A H -0.3272 0.2792 0.1769 0.069 Uiso 1 1 calc R . .
C2 C -0.1209(3) 0.33857(12) 0.31988(11) 0.0663(5) Uani 1 1 d . . .
H2A H -0.2697 0.3710 0.3501 0.080 Uiso 1 1 calc R . .
H2B H 0.0209 0.3898 0.3362 0.080 Uiso 1 1 calc R . .
C3 C -0.0578(3) 0.22813(12) 0.37944(11) 0.0650(4) Uani 1 1 d . . .
H3A H -0.2073 0.1802 0.3713 0.078 Uiso 1 1 calc R . .
H3B H -0.0142 0.2415 0.4605 0.078 Uiso 1 1 calc R . .
C4 C 0.1627(3) 0.16889(12) 0.33076(11) 0.0561(4) Uani 1 1 d . . .
H4A H 0.3147 0.2161 0.3452 0.067 Uiso 1 1 calc R . .
C5 C 0.1085(3) 0.15556(12) 0.20286(11) 0.0650(4) Uani 1 1 d . . .
H5A H -0.0341 0.1047 0.1868 0.078 Uiso 1 1 calc R . .
H5B H 0.2564 0.1227 0.1723 0.078 Uiso 1 1 calc R . .
C6 C 0.0460(3) 0.26624(12) 0.14320(11) 0.0643(5) Uani 1 1 d . . .
H6A H 0.1957 0.3140 0.1513 0.077 Uiso 1 1 calc R . .
H6B H 0.0018 0.2530 0.0621 0.077 Uiso 1 1 calc R . .

loop_
_atom_site_aniso_label
_atom_site_aniso_U_11
_atom_site_aniso_U_22
_atom_site_aniso_U_33
_atom_site_aniso_U_23
_atom_site_aniso_U_13
_atom_site_aniso_U_12
O1 0.0670(8) 0.0609(8) 0.0805(8) 0.0120(5) 0.0070(5) 0.0153(6)
N1 0.0655(10) 0.0672(10) 0.1001(12) 0.0282(10) 0.0114(9) 0.0140(8)
C1 0.0473(9) 0.0558(10) 0.0688(9) 0.0078(7) 0.0035(6) 0.0028(7)
C2 0.0657(10) 0.0634(10) 0.0711(10) -0.0024(7) 0.0126(7) 0.0156(8)
C3 0.0608(10) 0.0728(11) 0.0626(9) 0.0049(7) 0.0114(7) 0.0091(8)
C4 0.0421(8) 0.0543(10) 0.0717(9) 0.0061(7) 0.0043(6) -0.0021(7)
C5 0.0649(10) 0.0569(10) 0.0747(10) -0.0007(7) 0.0146(7) 0.0094(8)
C6 0.0663(10) 0.0642(10) 0.0640(9) 0.0035(7) 0.0141(7) 0.0091(8)

loop_
_atom_type_symbol
_atom_type_description
_atom_type_scat_dispersion_real
_atom_type_scat_dispersion_imag
_atom_type_scat_source
C C 0.0033 0.0016 'International Tables Vol C Tables 4.2.6.8 and 6.1.1.4'
H H 0.0000 0.0000 'International Tables Vol C Tables 4.2.6.8 and 6.1.1.4'
N N 0.0061 0.0033 'International Tables Vol C Tables 4.2.6.8 and 6.1.1.4'
O O 0.0106 0.0060 'International Tables Vol C Tables 4.2.6.8 and 6.1.1.4'

loop_
_geom_angle_atom_site_label_1
_geom_angle_atom_site_label_2
_geom_angle_atom_site_label_3
_geom_angle
C1 O1 H8A 111.1(17)
C1 O1 H8B 117(2)
H8A O1 H8B 85(3)
C4 N1 H7 109.7(12)
C4 N1 H9A 112(2)
H7 N1 H9A 114(3)
C4 N1 H9B 127(5)
H7 N1 H9B 98(4)
H9A N1 H9B 94(4)
O1 C1 C2 110.04(12)
O1 C1 C6 110.60(12)
C2 C1 C6 110.89(11)
O1 C1 H1A 108.4
C2 C1 H1A 108.4
C6 C1 H1A 108.4
C1 C2 C3 112.06(12)
C1 C2 H2A 109.2
C3 C2 H2A 109.2
C1 C2 H2B 109.2
C3 C2 H2B 109.2
H2A C2 H2B 107.9
C2 C3 C4 112.03(12)
C2 C3 H3A 109.2
C4 C3 H3A 109.2
C2 C3 H3B 109.2
C4 C3 H3B 109.2
H3A C3 H3B 107.9
N1 C4 C5 112.82(13)
N1 C4 C3 110.11(12)
C5 C4 C3 110.20(11)
N1 C4 H4A 107.8
C5 C4 H4A 107.8
C3 C4 H4A 107.8
C4 C5 C6 112.24(12)
C4 C5 H5A 109.2
C6 C5 H5A 109.2
C4 C5 H5B 109.2
C6 C5 H5B 109.2
H5A C5 H5B 107.9
C1 C6 C5 111.59(11)
C1 C6 H6A 109.3
C5 C6 H6A 109.3
C1 C6 H6B 109.3
C5 C6 H6B 109.3
H6A C6 H6B 108.0

loop_
_geom_bond_atom_site_label_1
_geom_bond_atom_site_label_2
_geom_bond_distance
O1 C1 1.4243(16)
O1 H8A 1.06(6)
O1 H8B 0.90(6)
N1 C4 1.467(2)
N1 H7 0.91(2)
N1 H9A 0.94(6)
N1 H9B 0.65(6)
C1 C2 1.5023(18)
C1 C6 1.5116(18)
C1 H1A 0.9800
C2 C3 1.5156(18)
C2 H2A 0.9700
C2 H2B 0.9700
C3 C4 1.5159(19)
C3 H3A 0.9700
C3 H3B 0.9700
C4 C5 1.5085(18)
C4 H4A 0.9800
C5 C6 1.5180(18)
C5 H5A 0.9700
C5 H5B 0.9700
C6 H6A 0.9700
C6 H6B 0.9700
